data_2105088
loop_
_publ_author_name
'Zheng, Ran'
'Han, Lei'
'Pan, Qinhe'
'Christensen, Kirsten E.'
'Ren, Tiezhen'

_publ_section_title
;
 Two novel Zn-MOFs: structures and characterization
;
_journal_coeditor_code SO5059
_journal_issue 2
_journal_name_full 'Acta Crystallographica Section B'
_journal_page_first 158
_journal_page_last 163
_journal_paper_doi 10.1107/S0108768112007999
_journal_volume 68
_journal_year 2012
_chemical_formula_moiety 'C75 H42 N8 O19 Zn5, H2 O, 3.04(O)'
_chemical_formula_sum 'C75 H44 N8 O23.04 Zn5'
_chemical_formula_weight 1752.73
_chemical_name_systematic
;
 ?
;
_space_group_crystal_system monoclinic
_space_group_IT_number 15
_space_group_name_Hall '-C 2yc'
_space_group_name_H-M_alt 'C 1 2/c 1'
_symmetry_cell_setting monoclinic
_symmetry_space_group_name_Hall '-C 2yc'
_symmetry_space_group_name_H-M 'C 1 2/c 1'
_atom_sites_solution_hydrogens geom
_atom_sites_solution_primary direct
_atom_sites_solution_secondary difmap
_audit_conform_dict_name cif_core.dic
_audit_conform_dict_version 2.4
_audit_creation_method 'WinGX routine CIF_UPDATE'
_cell_angle_alpha 90
_cell_angle_beta 90.0790(10)
_cell_angle_gamma 90
_cell_formula_units_Z 8
_cell_length_a 33.957(3)
_cell_length_b 23.8834(17)
_cell_length_c 17.1688(12)
_cell_measurement_reflns_used 20652
_cell_measurement_temperature 150(2)
_cell_measurement_theta_max 31.7
_cell_measurement_theta_min 1.2
_cell_volume 13924.0(19)
_computing_cell_refinement
;
        CrystalClear-SM Expert 2.0 r5 (Rigaku, 2010)
;
_computing_data_collection
;
        CrystalClear-SM Expert 2.0 r5 (Rigaku, 2010)
;
_computing_data_reduction
;
        CrystalClear-SM Expert 2.0 r5 (Rigaku, 2010)
;
_computing_structure_refinement 'SHELXL-97 (Sheldrick, 2008)'
_diffrn_ambient_temperature 150(2)
_diffrn_detector_area_resol_mean 28.5714
_diffrn_measured_fraction_theta_full 0.985
_diffrn_measured_fraction_theta_max 0.985
_diffrn_measurement_device
;
        CrystalLogic Kappa (3 circle)
;
_diffrn_measurement_device_type
;
        Rigaku Saturn724+ (2x2 bin mode)
;
_diffrn_measurement_method 'profile data from \w-scans'
_diffrn_radiation_monochromator Si-111
_diffrn_radiation_type synchrotron
_diffrn_radiation_wavelength 0.6889
_diffrn_reflns_av_R_equivalents 0.0567
_diffrn_reflns_limit_h_max 48
_diffrn_reflns_limit_h_min -48
_diffrn_reflns_limit_k_max 33
_diffrn_reflns_limit_k_min -33
_diffrn_reflns_limit_l_max 24
_diffrn_reflns_limit_l_min -24
_diffrn_reflns_number 118881
_diffrn_reflns_theta_full 29.48
_diffrn_reflns_theta_max 29.48
_diffrn_reflns_theta_min 1.53
_exptl_absorpt_coefficient_mu 1.641
_exptl_absorpt_correction_T_max 1
_exptl_absorpt_correction_T_min 0.833
_exptl_absorpt_correction_type multi-scan
_exptl_crystal_colour Colorless
_exptl_crystal_density_diffrn 1.672
_exptl_crystal_density_method 'not measured'
_exptl_crystal_description Prism
_exptl_crystal_F_000 7074.48
_exptl_crystal_size_max 0.04
_exptl_crystal_size_mid 0.03
_exptl_crystal_size_min 0.03
_refine_diff_density_max 0.905
_refine_diff_density_min -0.832
_refine_ls_extinction_method none
_refine_ls_goodness_of_fit_ref 1.064
_refine_ls_hydrogen_treatment refall
_refine_ls_matrix_type full
_refine_ls_number_parameters 1188
_refine_ls_number_reflns 20944
_refine_ls_number_restraints 0
_refine_ls_restrained_S_all 1.064
_refine_ls_R_factor_all 0.0472
_refine_ls_R_factor_gt 0.0387
_refine_ls_shift/su_max 0.004
_refine_ls_shift/su_mean 0
_refine_ls_structure_factor_coef Fsqd
_refine_ls_weighting_details 'calc w=1/[\s^2^(Fo^2^)+(0.0374P)^2^+26.1353P] where P=(Fo^2^+2Fc^2^)/3'
_refine_ls_weighting_scheme calc
_refine_ls_wR_factor_gt 0.0862
_refine_ls_wR_factor_ref 0.0923
_reflns_number_gt 18223
_reflns_number_total 20944
_reflns_threshold_expression >2\s(I)
_cod_data_source_file so5059.cif
_cod_data_source_block HUT-11
_cod_depositor_comments
;
The following automatic conversions were performed:

'_exptl_absorpt_correction_type' value 'Multi-scan' changed to
'multi-scan' according to
/home/saulius/struct/CIF-dictionaries/cif_core.dic dictionary named
'cif_core.dic' version 2.4.2 from 2011-04-26.

Automatic conversion script
Id: cif_fix_values 1715 2011-07-08 13:25:40Z adriana 
;
_cod_database_code 2105088
_cod_database_fobs_code 2105088

loop_
_symmetry_equiv_pos_as_xyz
'x, y, z'
'-x, y, -z+1/2'
'x+1/2, y+1/2, z'
'-x+1/2, y+1/2, -z+1/2'
'-x, -y, -z'
'x, -y, z-1/2'
'-x+1/2, -y+1/2, -z'
'x+1/2, -y+1/2, z-1/2'

loop_
_atom_site_type_symbol
_atom_site_label
_atom_site_fract_x
_atom_site_fract_y
_atom_site_fract_z
_atom_site_U_iso_or_equiv
_atom_site_adp_type
_atom_site_calc_flag
_atom_site_refinement_flags
_atom_site_occupancy
_atom_site_symmetry_multiplicity
Zn Zn1 0.202889(6) 0.152201(10) 0.644086(12) 0.01393(5) Uani d . 1 1
Zn Zn2 0.276932(6) 0.068840(10) 0.702271(13) 0.01462(5) Uani d . 1 1
Zn Zn3 -0.030493(6) 0.350710(10) 0.842718(13) 0.01556(5) Uani d . 1 1
Zn Zn4 0.260426(6) 0.191676(10) 0.794078(12) 0.01385(5) Uani d . 1 1
Zn Zn5 0.027136(6) 0.146031(10) 1.161668(12) 0.01509(5) Uani d . 1 1
N N1 0.04369(5) 0.06395(8) 1.19615(10) 0.0188(3) Uani d . 1 1
N N2 -0.01645(5) 0.09448(9) 1.10316(11) 0.0238(4) Uani d . 1 1
N N3 -0.06900(6) 0.40854(9) 0.78714(11) 0.0260(4) Uani d . 1 1
N N4 -0.00342(6) 0.42875(9) 0.86913(12) 0.0262(4) Uani d . 1 1
N N5 0.21212(5) 0.22575(8) 0.86784(10) 0.0177(3) Uani d . 1 1
N N6 0.27194(5) 0.15623(7) 0.90443(10) 0.0175(3) Uani d . 1 1
N N7 0.18219(5) 0.16329(8) 0.52755(9) 0.0173(3) Uani d . 1 1
N N8 0.18818(5) 0.06679(7) 0.60723(10) 0.0160(3) Uani d . 1 1
O O1 0.31926(4) 0.19006(7) 0.76229(9) 0.0207(3) Uani d . 1 1
O O2 0.32927(4) 0.10485(6) 0.71066(9) 0.0216(3) Uani d . 1 1
O O3 -0.05452(5) 0.32063(7) 0.93871(9) 0.0292(4) Uani d . 1 1
O O4 -0.08798(6) 0.39829(8) 0.96712(10) 0.0344(4) Uani d . 1 1
O O5 0.43996(4) 0.31768(6) 0.75101(8) 0.0191(3) Uani d . 1 1
O O6 0.48692(4) 0.29220(7) 0.66657(8) 0.0219(3) Uani d . 1 1
O O7 0.05271(5) 0.17974(7) 1.07098(9) 0.0238(3) Uani d . 1 1
O O8 0.02282(5) 0.31292(7) 0.85588(9) 0.0271(3) Uani d . 1 1
O O9 0.04579(5) 0.29211(7) 0.73645(9) 0.0259(3) Uani d . 1 1
O O10 0.26365(5) 0.14936(7) 0.58995(8) 0.0217(3) Uani d . 1 1
O O11 0.15221(4) 0.16115(7) 0.70648(8) 0.0215(3) Uani d . 1 1
O O12 0.16784(4) 0.10069(7) 0.80184(9) 0.0230(3) Uani d . 1 1
O O13 0.28057(5) 0.05933(7) 0.58534(9) 0.0228(3) Uani d . 1 1
O O14 0.09730(5) 0.11243(7) 1.05293(9) 0.0267(3) Uani d . 1 1
O O15 0.25641(4) 0.26584(6) 0.73897(8) 0.0209(3) Uani d . 1 1
O O16 0.21230(5) 0.23696(6) 0.65008(9) 0.0247(3) Uani d . 1 1
O O17A 0.2731(2) 0.03034(12) 0.81639(19) 0.0376(12) Uani d P 0.693(15) 1
O O17B 0.2989(5) 0.0253(3) 0.8240(4) 0.043(4) Uani d P 0.307(15) 1
O O18 0.27309(6) -0.01963(8) 0.71632(11) 0.0415(5) Uani d . 1 1
O O19 0.23747(4) 0.12594(6) 0.73774(8) 0.0149(3) Uani d . 1 1
C C1 0.37383(5) 0.17645(8) 0.67847(11) 0.0149(3) Uani d . 1 1
C C2 0.38375(6) 0.15242(9) 0.60689(11) 0.0171(4) Uani d . 1 1
C C3 0.41463(6) 0.17406(9) 0.56215(11) 0.0183(4) Uani d . 1 1
C C4 0.43673(6) 0.21812(9) 0.59222(11) 0.0184(4) Uani d . 1 1
C C5 0.42792(5) 0.24103(9) 0.66526(11) 0.0166(4) Uani d . 1 1
C C6 0.39571(5) 0.22125(9) 0.70745(11) 0.0156(3) Uani d . 1 1
C C7 0.33786(5) 0.15564(9) 0.72087(11) 0.0161(4) Uani d . 1 1
C C8 -0.07590(6) 0.35107(9) 0.98319(12) 0.0203(4) Uani d . 1 1
C C9 0.45345(5) 0.28716(9) 0.69698(11) 0.0164(4) Uani d . 1 1
C C10 0.02338(6) 0.02238(9) 1.15972(12) 0.0209(4) Uani d . 1 1
C C11 0.03288(7) -0.03469(10) 1.16849(14) 0.0294(5) Uani d . 1 1
C C12 0.06526(9) -0.04797(12) 1.21630(16) 0.0357(6) Uani d . 1 1
C C13 0.08545(8) -0.00632(12) 1.25293(15) 0.0329(5) Uani d . 1 1
C C14 0.07371(7) 0.04937(10) 1.24203(13) 0.0247(4) Uani d . 1 1
C C15 -0.00925(6) 0.03852(10) 1.11120(12) 0.0239(4) Uani d . 1 1
C C16 -0.03236(7) -0.00284(12) 1.07465(14) 0.0309(5) Uani d . 1 1
C C17 -0.02173(9) -0.06056(13) 1.08491(17) 0.0395(7) Uani d . 1 1
C C18 0.00904(9) -0.07586(12) 1.12914(18) 0.0396(6) Uani d . 1 1
C C19 -0.04664(7) 0.11014(13) 1.05939(15) 0.0321(5) Uani d . 1 1
C C20 -0.07171(7) 0.07156(15) 1.02210(16) 0.0401(7) Uani d . 1 1
C C21 -0.06463(7) 0.01562(14) 1.02967(16) 0.0391(7) Uani d . 1 1
C C22 0.21501(6) 0.20840(9) 0.94304(11) 0.0170(4) Uani d . 1 1
C C23 0.18910(6) 0.22713(9) 1.00204(12) 0.0212(4) Uani d . 1 1
C C24 0.16023(6) 0.26640(10) 0.98100(14) 0.0269(5) Uani d . 1 1
C C25 0.15790(6) 0.28439(10) 0.90531(15) 0.0264(5) Uani d . 1 1
C C26 0.18417(6) 0.26254(10) 0.84998(13) 0.0225(4) Uani d . 1 1
C C27 0.24579(6) 0.16953(9) 0.96162(11) 0.0169(4) Uani d . 1 1
C C28 0.24836(7) 0.14730(9) 1.03771(12) 0.0221(4) Uani d . 1 1
C C29 0.22133(7) 0.16737(11) 1.09611(12) 0.0284(5) Uani d . 1 1
C C30 0.19359(7) 0.20557(11) 1.07981(12) 0.0275(5) Uani d . 1 1
C C31 0.30006(6) 0.11947(10) 0.92025(13) 0.0228(4) Uani d . 1 1
C C32 0.30340(8) 0.09269(11) 0.99309(14) 0.0294(5) Uani d . 1 1
C C33 0.27745(8) 0.10635(11) 1.05171(13) 0.0287(5) Uani d . 1 1
C C34 0.17918(5) 0.11500(9) 0.48652(11) 0.0170(4) Uani d . 1 1
C C35 0.17351(6) 0.11385(10) 0.40494(12) 0.0215(4) Uani d . 1 1
C C36 0.17222(7) 0.16576(11) 0.36594(13) 0.0264(5) Uani d . 1 1
C C37 0.17527(7) 0.21432(11) 0.40806(13) 0.0272(5) Uani d . 1 1
C C38 0.17942(6) 0.21117(10) 0.48919(13) 0.0221(4) Uani d . 1 1
C C39 0.18169(5) 0.06329(9) 0.52930(11) 0.0165(4) Uani d . 1 1
C C40 0.17692(6) 0.01168(9) 0.48996(13) 0.0210(4) Uani d . 1 1
C C41 0.17183(7) 0.01211(11) 0.40660(14) 0.0276(5) Uani d . 1 1
C C42 0.17046(7) 0.06067(11) 0.36639(13) 0.0277(5) Uani d . 1 1
C C43 0.08368(5) 0.17472(9) 0.94813(11) 0.0154(3) Uani d . 1 1
C C44 0.06110(5) 0.21857(9) 0.91895(11) 0.0171(4) Uani d . 1 1
C C45 0.06589(5) 0.23577(9) 0.84184(11) 0.0169(4) Uani d . 1 1
C C46 0.09339(6) 0.20913(9) 0.79436(11) 0.0172(4) Uani d . 1 1
C C47 0.11618(5) 0.16544(8) 0.82338(11) 0.0151(3) Uani d . 1 1
C C48 0.11114(5) 0.14814(9) 0.90021(11) 0.0154(3) Uani d . 1 1
C C49 0.07831(5) 0.15345(9) 1.03035(11) 0.0164(4) Uani d . 1 1
C C50 0.04265(6) 0.28398(9) 0.80873(12) 0.0195(4) Uani d . 1 1
C C51 0.14782(6) 0.13972(9) 0.77385(11) 0.0165(4) Uani d . 1 1
C C52 0.27603(8) -0.01678(11) 0.78762(14) 0.0300(5) Uani d . 1 1
C C53 0.27494(6) -0.06827(9) 0.83759(11) 0.0188(4) Uani d . 1 1
C C54 0.27086(6) 0.12133(9) 0.30422(11) 0.0181(4) Uani d . 1 1
C C55 0.27701(6) 0.06245(9) 0.41857(12) 0.0185(4) Uani d . 1 1
C C56 0.27320(6) 0.10615(9) 0.55303(11) 0.0177(4) Uani d . 1 1
C C57 0.27483(5) 0.10979(9) 0.46558(11) 0.0154(3) Uani d . 1 1
C C58 0.27175(6) 0.16243(9) 0.43204(11) 0.0165(4) Uani d . 1 1
C C59 0.26987(6) 0.16861(9) 0.35136(11) 0.0164(4) Uani d . 1 1
C C60 -0.05924(8) 0.46245(11) 0.79908(15) 0.0320(5) Uani d . 1 1
C C61 -0.02418(8) 0.47357(11) 0.84319(15) 0.0308(5) Uani d . 1 1
C C62 -0.01273(11) 0.52928(13) 0.8581(2) 0.0496(8) Uani d . 1 1
C C63 0.02184(13) 0.53675(17) 0.9019(3) 0.0637(11) Uani d . 1 1
C C64 0.04286(11) 0.49214(17) 0.9271(2) 0.0554(9) Uani d . 1 1
C C65 0.02943(8) 0.43775(13) 0.90962(17) 0.0379(6) Uani d . 1 1
C C66 -0.10150(8) 0.39717(14) 0.74700(17) 0.0388(6) Uani d . 1 1
C C67 0.23350(6) 0.27326(9) 0.68182(11) 0.0171(4) Uani d . 1 1
C C68 0.18796(6) 0.01995(9) 0.64858(12) 0.0198(4) Uani d . 1 1
C C69 0.18214(7) -0.03306(10) 0.61507(15) 0.0259(4) Uani d . 1 1
C C70 0.17728(7) -0.03700(10) 0.53589(15) 0.0266(5) Uani d . 1 1
C C73 -0.08198(11) 0.50748(14) 0.7697(2) 0.0536(9) Uani d . 1 1
C C71 -0.12593(10) 0.43849(18) 0.7156(2) 0.0593(10) Uani d . 1 1
C C72 -0.11588(12) 0.4932(2) 0.7269(3) 0.0691(12) Uani d . 1 1
C C75 -0.03672(17) 0.57380(15) 0.8269(3) 0.0734(13) Uani d . 1 1
C C74 -0.06935(17) 0.56317(17) 0.7850(3) 0.0778(14) Uani d . 1 1
H H1 0.0962(7) 0.2221(11) 0.7418(15) 0.020(6) Uiso d . 1 1
H H2 0.4584(8) 0.2318(12) 0.5650(16) 0.027(7) Uiso d . 1 1
H H3 0.0420(7) 0.2367(11) 0.9504(15) 0.018(6) Uiso d . 1 1
H H4 0.0876(8) 0.0791(11) 1.2681(15) 0.021(6) Uiso d . 1 1
H H5 0.3702(8) 0.1223(12) 0.5881(16) 0.026(7) Uiso d . 1 1
H H6 0.1809(8) -0.0649(12) 0.6493(16) 0.025(7) Uiso d . 1 1
H H7 0.1813(8) 0.2437(12) 0.5219(16) 0.025(7) Uiso d . 1 1
H H8 0.3883(7) 0.2368(11) 0.7561(15) 0.019(6) Uiso d . 1 1
H H9 0.1077(10) -0.0134(13) 1.2870(19) 0.043(9) Uiso d . 1 1
H H10 0.0426(9) 0.4039(13) 0.9249(18) 0.035(8) Uiso d . 1 1
H H11 -0.0512(8) 0.1502(12) 1.0542(16) 0.026(7) Uiso d . 1 1
H H12 0.1262(8) 0.1181(12) 0.9180(16) 0.027(7) Uiso d . 1 1
H H13 -0.1074(9) 0.3565(13) 0.7391(18) 0.034(8) Uiso d . 1 1
H H14 0.1752(7) 0.2204(11) 1.1187(15) 0.020(6) Uiso d . 1 1
H H15 0.1677(9) 0.0612(13) 0.3127(19) 0.039(8) Uiso d . 1 1
H H16 0.2791(8) 0.0267(12) 0.4422(16) 0.026(7) Uiso d . 1 1
H H17 0.1695(9) 0.1658(13) 0.3117(18) 0.035(8) Uiso d . 1 1
H H18 0.2702(7) 0.1951(11) 0.4662(15) 0.021(6) Uiso d . 1 1
H H19 0.1730(8) -0.0714(12) 0.5091(17) 0.029(7) Uiso d . 1 1
H H20 0.3176(8) 0.1117(11) 0.8810(16) 0.022(6) Uiso d . 1 1
H H21 0.1390(8) 0.3126(12) 0.8894(17) 0.029(7) Uiso d . 1 1
H H22 0.1701(9) -0.0217(13) 0.3808(18) 0.039(8) Uiso d . 1 1
H H23 0.0166(11) -0.1130(16) 1.136(2) 0.056(11) Uiso d . 1 1
H H24 0.0724(10) -0.0854(14) 1.2192(19) 0.044(9) Uiso d . 1 1
H H25 0.1823(8) 0.2751(12) 0.7940(17) 0.029(7) Uiso d . 1 1
H H26 0.1909(8) 0.0238(11) 0.7075(16) 0.025(7) Uiso d . 1 1
H H27 -0.0384(11) -0.0855(16) 1.059(2) 0.061(11) Uiso d . 1 1
H H28 0.3231(9) 0.0651(13) 0.9988(18) 0.038(8) Uiso d . 1 1
H H29 0.1752(8) 0.2520(12) 0.3843(17) 0.030(7) Uiso d . 1 1
H H30 0.1422(9) 0.2804(13) 1.0192(19) 0.043(9) Uiso d . 1 1
H H31 0.0305(15) 0.576(2) 0.913(3) 0.109(18) Uiso d . 1 1
H H32 -0.0800(10) -0.0109(14) 1.005(2) 0.048(9) Uiso d . 1 1
H H33 0.2696(8) 0.1254(12) 0.2487(17) 0.031(7) Uiso d . 1 1
H H34 -0.1318(12) 0.5213(17) 0.706(2) 0.071(12) Uiso d . 1 1
H H36 -0.0289(13) 0.609(2) 0.839(3) 0.081(14) Uiso d . 1 1
H H37 0.0682(12) 0.4952(17) 0.955(2) 0.067(12) Uiso d . 1 1
H H38 -0.0928(10) 0.0864(14) 0.991(2) 0.049(9) Uiso d . 1 1
H H39 0.2787(9) 0.0898(13) 1.1024(19) 0.038(8) Uiso d . 1 1
H H40 -0.0860(16) 0.594(2) 0.765(3) 0.114(18) Uiso d . 1 1
H H41 0.2248(9) 0.1526(13) 1.1446(19) 0.039(8) Uiso d . 1 1
H H42 -0.1518(13) 0.4274(17) 0.686(2) 0.076(13) Uiso d . 1 1
H H50 0.2194(9) 0.1142(12) 0.7668(18) 0.032(8) Uiso d . 1 1
O OW1 0.36516(5) 0.35554(8) 0.80561(10) 0.0301(4) Uani d . 1 1
H H101 0.3865(11) 0.3366(15) 0.787(2) 0.053(10) Uiso d . 1 1
H H100 0.3755(11) 0.3653(15) 0.850(2) 0.052(10) Uiso d . 1 1
O OW2 0.08362(9) 0.19245(12) 0.58307(18) 0.0711(8) Uiso d . 1 1
O OW3 0.36037(9) 0.01799(13) 0.52534(18) 0.0441(10) Uiso d P 0.710(7) 1
O OW4 0.37356(18) 0.9937(3) 0.4295(4) 0.050(2) Uiso d P 0.373(8) 1
O OW5 0.6012(2) 0.1210(3) 0.5240(4) 0.073(3) Uiso d P 0.429(9) 1
O OW6 0.4511(3) 0.7957(5) 0.3905(7) 0.088(5) Uiso d P 0.310(11) 1
O OW7 0.4679(4) 0.8150(6) 0.4462(8) 0.065(5) Uiso d P 0.215(9) 1

loop_
_atom_site_aniso_label
_atom_site_aniso_U_11
_atom_site_aniso_U_22
_atom_site_aniso_U_33
_atom_site_aniso_U_12
_atom_site_aniso_U_13
_atom_site_aniso_U_23
Zn1 0.02014(10) 0.01147(11) 0.01020(9) -0.00020(8) 0.00209(7) -0.00041(8)
Zn2 0.01870(10) 0.01205(11) 0.01311(10) -0.00033(8) 0.00188(7) 0.00153(8)
Zn3 0.01826(10) 0.01615(12) 0.01228(9) 0.00180(8) 0.00227(7) -0.00008(8)
Zn4 0.01782(10) 0.01294(11) 0.01081(9) -0.00090(8) 0.00262(7) 0.00049(8)
Zn5 0.01558(9) 0.01798(12) 0.01170(9) 0.00150(8) 0.00263(7) -0.00008(8)
N1 0.0213(8) 0.0190(9) 0.0162(7) -0.0021(6) 0.0039(6) -0.0005(6)
N2 0.0191(8) 0.0319(11) 0.0203(8) -0.0018(7) 0.0020(6) -0.0056(7)
N3 0.0270(9) 0.0275(11) 0.0235(9) 0.0073(8) -0.0004(7) 0.0009(8)
N4 0.0260(9) 0.0237(10) 0.0290(10) -0.0005(7) 0.0002(7) -0.0028(8)
N5 0.0203(7) 0.0166(9) 0.0163(7) -0.0020(6) 0.0028(6) -0.0008(6)
N6 0.0212(7) 0.0171(9) 0.0142(7) -0.0021(6) -0.0001(6) -0.0008(6)
N7 0.0201(7) 0.0172(9) 0.0145(7) 0.0004(6) 0.0004(6) 0.0006(6)
N8 0.0167(7) 0.0149(8) 0.0162(7) -0.0007(6) 0.0015(6) -0.0009(6)
O1 0.0187(6) 0.0225(8) 0.0210(7) -0.0035(6) 0.0077(5) -0.0025(6)
O2 0.0171(6) 0.0150(8) 0.0327(8) -0.0018(5) 0.0014(6) 0.0031(6)
O3 0.0406(9) 0.0281(9) 0.0189(7) 0.0083(7) 0.0145(6) 0.0040(6)
O4 0.0461(10) 0.0328(10) 0.0243(8) 0.0147(8) 0.0129(7) 0.0093(7)
O5 0.0183(6) 0.0212(8) 0.0177(6) 0.0000(5) 0.0012(5) -0.0041(6)
O6 0.0197(6) 0.0273(9) 0.0187(7) -0.0084(6) 0.0063(5) -0.0021(6)
O7 0.0265(7) 0.0277(9) 0.0172(7) 0.0059(6) 0.0098(6) 0.0038(6)
O8 0.0275(8) 0.0288(9) 0.0250(8) 0.0143(7) -0.0009(6) -0.0044(7)
O9 0.0291(8) 0.0272(9) 0.0213(7) 0.0084(6) 0.0049(6) 0.0083(6)
O10 0.0284(7) 0.0228(8) 0.0139(6) 0.0002(6) 0.0048(5) 0.0004(6)
O11 0.0271(7) 0.0228(8) 0.0147(6) 0.0062(6) 0.0080(5) 0.0026(6)
O12 0.0249(7) 0.0191(8) 0.0250(7) 0.0076(6) 0.0119(6) 0.0079(6)
O13 0.0315(8) 0.0208(8) 0.0160(7) -0.0023(6) 0.0001(6) 0.0055(6)
O14 0.0363(8) 0.0285(9) 0.0154(7) 0.0115(7) 0.0038(6) 0.0041(6)
O15 0.0306(7) 0.0173(8) 0.0149(6) -0.0008(6) -0.0008(5) 0.0046(5)
O16 0.0395(9) 0.0121(8) 0.0225(7) -0.0030(6) -0.0025(6) 0.0005(6)
O17A 0.061(3) 0.0111(13) 0.0411(16) -0.0002(13) 0.0006(16) 0.0082(11)
O17B 0.088(11) 0.018(3) 0.023(3) -0.018(4) 0.008(4) 0.002(2)
O18 0.0560(12) 0.0356(11) 0.0327(9) -0.0114(9) -0.0123(8) 0.0228(8)
O19 0.0184(6) 0.0144(7) 0.0120(6) -0.0024(5) 0.0044(5) -0.0009(5)
C1 0.0151(7) 0.0142(9) 0.0154(8) 0.0012(6) 0.0031(6) 0.0016(7)
C2 0.0180(8) 0.0162(10) 0.0171(8) -0.0008(7) 0.0013(7) 0.0005(7)
C3 0.0212(8) 0.0202(11) 0.0136(8) -0.0001(7) 0.0049(7) -0.0002(7)
C4 0.0197(8) 0.0209(11) 0.0147(8) -0.0015(7) 0.0054(7) -0.0005(7)
C5 0.0167(8) 0.0181(10) 0.0150(8) -0.0016(7) 0.0026(6) 0.0009(7)
C6 0.0161(8) 0.0178(10) 0.0129(8) 0.0011(7) 0.0033(6) 0.0015(7)
C7 0.0153(8) 0.0197(10) 0.0134(8) -0.0010(7) 0.0003(6) 0.0047(7)
C8 0.0238(9) 0.0213(11) 0.0158(8) 0.0001(8) 0.0040(7) 0.0035(8)
C9 0.0182(8) 0.0176(10) 0.0134(8) -0.0031(7) 0.0019(6) 0.0020(7)
C10 0.0240(9) 0.0211(11) 0.0175(9) -0.0036(8) 0.0072(7) -0.0029(8)
C11 0.0381(12) 0.0201(12) 0.0299(11) -0.0047(9) 0.0111(9) -0.0042(9)
C12 0.0500(15) 0.0195(13) 0.0375(14) 0.0050(11) 0.0051(11) 0.0050(10)
C13 0.0376(13) 0.0293(14) 0.0316(12) 0.0057(10) -0.0023(10) 0.0063(10)
C14 0.0263(10) 0.0256(12) 0.0223(10) -0.0011(9) 0.0010(8) 0.0033(9)
C15 0.0215(9) 0.0292(13) 0.0210(9) -0.0066(8) 0.0062(7) -0.0077(9)
C16 0.0279(10) 0.0377(15) 0.0271(11) -0.0128(10) 0.0079(9) -0.0132(10)
C17 0.0430(14) 0.0350(16) 0.0407(15) -0.0192(12) 0.0113(12) -0.0159(12)
C18 0.0545(17) 0.0232(14) 0.0410(15) -0.0111(12) 0.0118(12) -0.0087(11)
C19 0.0240(10) 0.0450(17) 0.0274(11) 0.0037(10) -0.0024(8) -0.0079(11)
C20 0.0218(11) 0.068(2) 0.0302(12) -0.0014(12) -0.0025(9) -0.0122(13)
C21 0.0268(11) 0.057(2) 0.0335(13) -0.0152(12) 0.0012(9) -0.0201(13)
C22 0.0199(8) 0.0162(10) 0.0149(8) -0.0060(7) 0.0029(6) -0.0038(7)
C23 0.0230(9) 0.0216(11) 0.0190(9) -0.0087(8) 0.0075(7) -0.0075(8)
C24 0.0214(9) 0.0266(13) 0.0327(11) -0.0045(8) 0.0090(8) -0.0138(10)
C25 0.0205(9) 0.0223(12) 0.0364(12) 0.0012(8) 0.0035(8) -0.0085(9)
C26 0.0233(9) 0.0206(11) 0.0237(10) 0.0010(8) 0.0009(7) -0.0012(8)
C27 0.0234(9) 0.0149(10) 0.0124(8) -0.0073(7) 0.0017(6) -0.0007(7)
C28 0.0321(10) 0.0211(11) 0.0130(8) -0.0104(8) -0.0009(7) 0.0009(7)
C29 0.0394(12) 0.0341(14) 0.0116(8) -0.0161(10) 0.0033(8) 0.0003(9)
C30 0.0333(11) 0.0336(14) 0.0157(9) -0.0135(10) 0.0094(8) -0.0070(9)
C31 0.0255(10) 0.0195(11) 0.0233(10) 0.0009(8) -0.0021(8) -0.0005(8)
C32 0.0380(12) 0.0220(12) 0.0283(11) 0.0014(10) -0.0091(9) 0.0050(9)
C33 0.0410(13) 0.0265(13) 0.0187(10) -0.0085(10) -0.0080(9) 0.0059(9)
C34 0.0155(8) 0.0209(11) 0.0147(8) -0.0007(7) 0.0011(6) -0.0009(7)
C35 0.0200(9) 0.0296(12) 0.0150(8) -0.0007(8) -0.0005(7) -0.0029(8)
C36 0.0252(10) 0.0390(14) 0.0150(9) 0.0023(9) -0.0030(7) 0.0031(9)
C37 0.0300(11) 0.0294(13) 0.0221(10) 0.0047(9) -0.0023(8) 0.0083(9)
C38 0.0263(10) 0.0188(11) 0.0210(9) 0.0018(8) -0.0022(7) 0.0029(8)
C39 0.0165(8) 0.0163(10) 0.0168(8) -0.0007(7) 0.0022(6) -0.0033(7)
C40 0.0196(8) 0.0184(11) 0.0251(10) -0.0017(7) -0.0007(7) -0.0080(8)
C41 0.0258(10) 0.0308(13) 0.0262(11) -0.0024(9) -0.0013(8) -0.0153(10)
C42 0.0274(10) 0.0375(14) 0.0184(9) -0.0036(9) -0.0022(8) -0.0104(9)
C43 0.0155(7) 0.0179(10) 0.0129(8) 0.0000(7) 0.0031(6) -0.0005(7)
C44 0.0154(8) 0.0203(11) 0.0156(8) 0.0017(7) 0.0041(6) -0.0007(7)
C45 0.0174(8) 0.0167(10) 0.0165(8) 0.0022(7) 0.0029(6) 0.0010(7)
C46 0.0201(8) 0.0185(10) 0.0130(8) 0.0023(7) 0.0024(6) 0.0010(7)
C47 0.0179(8) 0.0133(9) 0.0142(8) 0.0008(7) 0.0052(6) -0.0008(7)
C48 0.0157(8) 0.0157(10) 0.0149(8) 0.0018(7) 0.0017(6) 0.0000(7)
C49 0.0171(8) 0.0207(10) 0.0114(7) -0.0010(7) 0.0033(6) -0.0012(7)
C50 0.0182(8) 0.0201(11) 0.0203(9) 0.0025(7) 0.0004(7) 0.0017(8)
C51 0.0190(8) 0.0142(10) 0.0164(8) 0.0013(7) 0.0058(6) 0.0013(7)
C52 0.0384(12) 0.0216(12) 0.0301(11) 0.0013(9) 0.0118(9) 0.0095(9)
C53 0.0266(9) 0.0141(10) 0.0158(8) -0.0010(7) 0.0039(7) 0.0048(7)
C54 0.0246(9) 0.0174(10) 0.0122(8) -0.0004(7) 0.0019(6) -0.0021(7)
C55 0.0242(9) 0.0126(10) 0.0187(9) 0.0017(7) 0.0040(7) 0.0003(7)
C56 0.0185(8) 0.0207(11) 0.0140(8) -0.0032(7) 0.0012(6) 0.0029(7)
C57 0.0183(8) 0.0165(10) 0.0116(7) -0.0009(7) 0.0022(6) 0.0005(7)
C58 0.0232(9) 0.0147(10) 0.0115(8) -0.0014(7) 0.0026(6) -0.0030(7)
C59 0.0220(8) 0.0137(10) 0.0136(8) -0.0007(7) 0.0025(6) 0.0015(7)
C60 0.0382(12) 0.0257(13) 0.0321(12) 0.0132(10) 0.0046(10) 0.0028(10)
C61 0.0417(13) 0.0190(12) 0.0318(12) 0.0021(10) 0.0055(10) -0.0009(9)
C62 0.074(2) 0.0217(15) 0.0532(18) -0.0044(14) 0.0075(16) -0.0052(13)
C63 0.082(3) 0.038(2) 0.071(3) -0.0235(19) -0.003(2) -0.0074(18)
C64 0.0536(19) 0.059(2) 0.0536(19) -0.0277(17) -0.0028(15) -0.0112(17)
C65 0.0345(13) 0.0406(17) 0.0387(14) -0.0055(11) -0.0053(11) -0.0062(12)
C66 0.0288(12) 0.0499(19) 0.0375(14) 0.0095(12) -0.0067(10) -0.0040(13)
C67 0.0254(9) 0.0129(9) 0.0130(8) 0.0005(7) 0.0068(7) 0.0004(7)
C68 0.0212(9) 0.0160(10) 0.0221(9) -0.0010(7) 0.0019(7) 0.0008(8)
C69 0.0276(10) 0.0150(11) 0.0353(12) -0.0028(8) 0.0002(9) 0.0030(9)
C70 0.0258(10) 0.0145(11) 0.0397(13) -0.0026(8) -0.0040(9) -0.0083(9)
C73 0.064(2) 0.0385(18) 0.058(2) 0.0292(16) -0.0029(16) 0.0037(15)
C71 0.0452(17) 0.076(3) 0.057(2) 0.0287(17) -0.0189(15) -0.0067(19)
C72 0.063(2) 0.074(3) 0.070(2) 0.045(2) -0.0176(19) 0.005(2)
C75 0.119(4) 0.0151(17) 0.086(3) 0.0084(19) 0.006(3) -0.0025(17)
C74 0.111(4) 0.034(2) 0.088(3) 0.035(2) -0.006(3) 0.006(2)
OW1 0.0222(7) 0.0452(12) 0.0228(8) 0.0008(7) 0.0019(6) -0.0034(7)

loop_
_atom_type_symbol
_atom_type_description
_atom_type_scat_dispersion_real
_atom_type_scat_dispersion_imag
_atom_type_scat_source
C C 0.0033 0.0016 'International Tables Vol C Tables 4.2.6.8 and 6.1.1.4'
H H 0 0 'International Tables Vol C Tables 4.2.6.8 and 6.1.1.4'
O O 0.0106 0.006 'International Tables Vol C Tables 4.2.6.8 and 6.1.1.4'
N N 0.0061 0.0033 'International Tables Vol C Tables 4.2.6.8 and 6.1.1.4'
Zn Zn 0.2993 1.3664 'International Tables Vol C Tables 4.2.6.8 and 6.1.1.4'

loop_
_geom_angle_atom_site_label_1
_geom_angle_atom_site_label_2
_geom_angle_atom_site_label_3
_geom_angle_site_symmetry_1
_geom_angle_site_symmetry_3
_geom_angle
O11 Zn1 O16 . . 90.10(7)
O11 Zn1 O19 . . 95.80(6)
O16 Zn1 O19 . . 99.82(6)
O11 Zn1 N7 . . 101.67(6)
O16 Zn1 N7 . . 88.61(7)
O19 Zn1 N7 . . 160.61(6)
O11 Zn1 N8 . . 93.27(6)
O16 Zn1 N8 . . 165.34(6)
O19 Zn1 N8 . . 94.03(6)
N7 Zn1 N8 . . 76.74(7)
O11 Zn1 O10 . . 171.24(6)
O16 Zn1 O10 . . 84.73(6)
O19 Zn1 O10 . . 78.19(5)
N7 Zn1 O10 . . 85.30(6)
N8 Zn1 O10 . . 93.50(6)
O2 Zn2 O19 . . 106.41(6)
O2 Zn2 O13 . . 93.72(7)
O19 Zn2 O13 . . 114.76(6)
O2 Zn2 O18 . . 118.53(7)
O19 Zn2 O18 . . 126.76(7)
O13 Zn2 O18 . . 90.28(7)
O2 Zn2 O17A . . 100.03(18)
O19 Zn2 O17A . . 88.42(14)
O13 Zn2 O17A . . 148.47(9)
O18 Zn2 O17A . . 58.23(10)
O2 Zn2 O17B . . 81.4(3)
O19 Zn2 O17B . . 103.5(3)
O13 Zn2 O17B . . 141.2(3)
O18 Zn2 O17B . . 60.06(16)
O17A Zn2 O17B . . 21.3(3)
O2 Zn2 C52 . . 108.81(8)
O19 Zn2 C52 . . 111.52(7)
O13 Zn2 C52 . . 119.16(8)
O18 Zn2 C52 . . 29.22(8)
O17A Zn2 C52 . . 29.35(10)
O17B Zn2 C52 . . 33.1(2)
O3 Zn3 O9 . 2_556 101.74(7)
O3 Zn3 O8 . . 96.57(7)
O9 Zn3 O8 2_556 . 89.73(7)
O3 Zn3 N4 . . 108.65(8)
O9 Zn3 N4 2_556 . 149.54(7)
O8 Zn3 N4 . . 88.90(7)
O3 Zn3 N3 . . 110.86(7)
O9 Zn3 N3 2_556 . 89.47(8)
O8 Zn3 N3 . . 152.12(7)
N4 Zn3 N3 . . 77.99(8)
O19 Zn4 O15 . . 115.92(6)
O19 Zn4 O1 . . 103.49(6)
O15 Zn4 O1 . . 87.55(6)
O19 Zn4 N6 . . 100.99(6)
O15 Zn4 N6 . . 141.92(6)
O1 Zn4 N6 . . 92.95(6)
O19 Zn4 N5 . . 105.94(6)
O15 Zn4 N5 . . 84.04(6)
O1 Zn4 N5 . . 150.17(6)
N6 Zn4 N5 . . 76.82(6)
O7 Zn5 O6 . 8_456 91.93(6)
O7 Zn5 O5 . 7_557 99.50(7)
O6 Zn5 O5 8_456 7_557 91.64(6)
O7 Zn5 N1 . . 118.95(6)
O6 Zn5 N1 8_456 . 147.64(6)
O5 Zn5 N1 7_557 . 92.43(6)
O7 Zn5 N2 . . 99.69(7)
O6 Zn5 N2 8_456 . 88.45(7)
O5 Zn5 N2 7_557 . 160.80(7)
N1 Zn5 N2 . . 77.61(7)
C14 N1 C10 . . 117.9(2)
C14 N1 Zn5 . . 127.41(16)
C10 N1 Zn5 . . 114.31(14)
C19 N2 C15 . . 118.2(2)
C19 N2 Zn5 . . 128.99(19)
C15 N2 Zn5 . . 112.74(14)
C66 N3 C60 . . 118.6(2)
C66 N3 Zn3 . . 127.6(2)
C60 N3 Zn3 . . 113.69(16)
C65 N4 C61 . . 118.6(2)
C65 N4 Zn3 . . 127.93(19)
C61 N4 Zn3 . . 113.40(16)
C26 N5 C22 . . 118.11(18)
C26 N5 Zn4 . . 129.54(14)
C22 N5 Zn4 . . 112.11(13)
C31 N6 C27 . . 118.50(18)
C31 N6 Zn4 . . 125.60(14)
C27 N6 Zn4 . . 115.67(14)
C38 N7 C34 . . 118.14(18)
C38 N7 Zn1 . . 126.62(15)
C34 N7 Zn1 . . 113.94(13)
C68 N8 C39 . . 118.35(18)
C68 N8 Zn1 . . 129.22(14)
C39 N8 Zn1 . . 112.20(13)
C7 O1 Zn4 . . 130.26(13)
C7 O2 Zn2 . . 129.51(13)
C8 O3 Zn3 . . 121.75(15)
C9 O5 Zn5 . 7_557 125.39(13)
C9 O6 Zn5 . 8 134.55(15)
C49 O7 Zn5 . . 122.29(14)
C50 O8 Zn3 . . 130.39(14)
C50 O9 Zn3 . 2_556 138.38(15)
C56 O10 Zn1 . . 117.93(13)
C51 O11 Zn1 . . 122.33(13)
C56 O13 Zn2 . . 108.75(13)
C67 O15 Zn4 . . 121.98(14)
C67 O16 Zn1 . . 142.65(15)
O17B O17A C52 . . 81.6(5)
O17B O17A Zn2 . . 97.3(6)
C52 O17A Zn2 . . 91.1(2)
O17A O17B C52 . . 59.6(7)
O17A O17B Zn2 . . 61.4(6)
C52 O17B Zn2 . . 76.0(5)
C52 O18 Zn2 . . 93.04(17)
Zn4 O19 Zn2 . . 114.82(7)
Zn4 O19 Zn1 . . 110.80(7)
Zn2 O19 Zn1 . . 110.23(6)
Zn4 O19 H50 . . 105(2)
Zn2 O19 H50 . . 116(2)
Zn1 O19 H50 . . 98(2)
C6 C1 C2 . . 119.99(17)
C6 C1 C7 . . 120.84(17)
C2 C1 C7 . . 119.05(18)
C1 C2 C3 . . 120.83(19)
C1 C2 H5 . . 120.7(17)
C3 C2 H5 . . 118.4(17)
C4 C3 C2 . . 118.66(18)
C4 C3 C8 . 8 121.05(17)
C2 C3 C8 . 8 120.27(19)
C3 C4 C5 . . 120.78(18)
C3 C4 H2 . . 120.3(17)
C5 C4 H2 . . 118.8(17)
C6 C5 C4 . . 120.08(19)
C6 C5 C9 . . 120.80(17)
C4 C5 C9 . . 119.12(17)
C1 C6 C5 . . 119.49(18)
C1 C6 H8 . . 118.2(15)
C5 C6 H8 . . 122.3(15)
O1 C7 O2 . . 126.27(18)
O1 C7 C1 . . 117.73(18)
O2 C7 C1 . . 115.99(17)
O4 C8 O3 . . 125.11(19)
O4 C8 C3 . 8_456 119.45(19)
O3 C8 C3 . 8_456 115.42(19)
O6 C9 O5 . . 125.27(19)
O6 C9 C5 . . 116.15(17)
O5 C9 C5 . . 118.58(16)
N1 C10 C11 . . 122.8(2)
N1 C10 C15 . . 117.4(2)
C11 C10 C15 . . 119.8(2)
C12 C11 C10 . . 117.3(2)
C12 C11 C18 . . 123.9(3)
C10 C11 C18 . . 118.8(3)
C13 C12 C11 . . 119.8(2)
C13 C12 H24 . . 123(2)
C11 C12 H24 . . 117(2)
C12 C13 C14 . . 119.3(2)
C12 C13 H9 . . 122.9(19)
C14 C13 H9 . . 117.8(19)
N1 C14 C13 . . 122.9(2)
N1 C14 H4 . . 117.2(16)
C13 C14 H4 . . 119.9(16)
N2 C15 C16 . . 122.8(2)
N2 C15 C10 . . 117.30(19)
C16 C15 C10 . . 119.9(2)
C15 C16 C21 . . 117.2(3)
C15 C16 C17 . . 118.6(2)
C21 C16 C17 . . 124.2(2)
C18 C17 C16 . . 121.8(2)
C18 C17 H27 . . 125(2)
C16 C17 H27 . . 114(2)
C17 C18 C11 . . 121.1(3)
C17 C18 H23 . . 123(2)
C11 C18 H23 . . 116(2)
N2 C19 C20 . . 122.7(3)
N2 C19 H11 . . 116.9(17)
C20 C19 H11 . . 120.4(17)
C21 C20 C19 . . 119.4(3)
C21 C20 H38 . . 123(2)
C19 C20 H38 . . 117(2)
C20 C21 C16 . . 119.7(2)
C20 C21 H32 . . 122(2)
C16 C21 H32 . . 118(2)
N5 C22 C23 . . 122.6(2)
N5 C22 C27 . . 117.40(17)
C23 C22 C27 . . 119.95(18)
C24 C23 C22 . . 117.5(2)
C24 C23 C30 . . 123.4(2)
C22 C23 C30 . . 119.1(2)
C25 C24 C23 . . 119.5(2)
C25 C24 H30 . . 120(2)
C23 C24 H30 . . 120(2)
C24 C25 C26 . . 119.3(2)
C24 C25 H21 . . 121.5(17)
C26 C25 H21 . . 119.2(17)
N5 C26 C25 . . 122.9(2)
N5 C26 H25 . . 117.4(16)
C25 C26 H25 . . 119.7(16)
N6 C27 C28 . . 122.6(2)
N6 C27 C22 . . 117.81(17)
C28 C27 C22 . . 119.54(18)
C33 C28 C27 . . 117.4(2)
C33 C28 C29 . . 123.9(2)
C27 C28 C29 . . 118.7(2)
C30 C29 C28 . . 121.9(2)
C30 C29 H41 . . 123(2)
C28 C29 H41 . . 115(2)
C29 C30 C23 . . 120.7(2)
C29 C30 H14 . . 123.5(15)
C23 C30 H14 . . 115.8(15)
N6 C31 C32 . . 122.7(2)
N6 C31 H20 . . 116.8(17)
C32 C31 H20 . . 120.5(17)
C33 C32 C31 . . 119.4(2)
C33 C32 H28 . . 122.9(19)
C31 C32 H28 . . 117.7(19)
C32 C33 C28 . . 119.2(2)
C32 C33 H39 . . 122.6(18)
C28 C33 H39 . . 118.2(18)
N7 C34 C35 . . 122.79(19)
N7 C34 C39 . . 117.43(17)
C35 C34 C39 . . 119.79(19)
C36 C35 C34 . . 117.2(2)
C36 C35 C42 . . 123.8(2)
C34 C35 C42 . . 118.9(2)
C37 C36 C35 . . 119.4(2)
C37 C36 H17 . . 122.2(19)
C35 C36 H17 . . 118.4(19)
C36 C37 C38 . . 119.1(2)
C36 C37 H29 . . 123.6(17)
C38 C37 H29 . . 117.3(17)
N7 C38 C37 . . 123.2(2)
N7 C38 H7 . . 113.8(17)
C37 C38 H7 . . 123.0(17)
N8 C39 C40 . . 122.82(19)
N8 C39 C34 . . 117.35(18)
C40 C39 C34 . . 119.82(18)
C70 C40 C39 . . 116.9(2)
C70 C40 C41 . . 124.3(2)
C39 C40 C41 . . 118.8(2)
C42 C41 C40 . . 121.2(2)
C42 C41 H22 . . 120(2)
C40 C41 H22 . . 119(2)
C41 C42 C35 . . 121.4(2)
C41 C42 H15 . . 121.6(19)
C35 C42 H15 . . 116.9(19)
C44 C43 C48 . . 119.88(17)
C44 C43 C49 . . 121.50(17)
C48 C43 C49 . . 118.59(18)
C43 C44 C45 . . 119.89(17)
C43 C44 H3 . . 121.1(15)
C45 C44 H3 . . 119.0(15)
C46 C45 C44 . . 119.95(18)
C46 C45 C50 . . 118.63(17)
C44 C45 C50 . . 121.40(17)
C47 C46 C45 . . 120.38(17)
C47 C46 H1 . . 121.6(15)
C45 C46 H1 . . 118.0(15)
C46 C47 C48 . . 119.52(17)
C46 C47 C51 . . 120.13(17)
C48 C47 C51 . . 120.23(17)
C47 C48 C43 . . 120.38(18)
C47 C48 H12 . . 118.1(17)
C43 C48 H12 . . 121.5(17)
O14 C49 O7 . . 124.95(18)
O14 C49 C43 . . 119.76(17)
O7 C49 C43 . . 115.26(18)
O8 C50 O9 . . 126.4(2)
O8 C50 C45 . . 117.19(18)
O9 C50 C45 . . 116.36(18)
O12 C51 O11 . . 125.78(18)
O12 C51 C47 . . 118.46(17)
O11 C51 C47 . . 115.74(17)
O18 C52 O17A . . 116.3(3)
O18 C52 O17B . . 121.5(3)
O18 C52 C53 . . 121.5(2)
O17A C52 C53 . . 121.1(2)
O17B C52 C53 . . 110.1(4)
O18 C52 Zn2 . . 57.74(13)
O17A C52 Zn2 . . 59.51(17)
O17B C52 Zn2 . . 70.9(4)
C53 C52 Zn2 . . 179.0(2)
C54 C53 C55 6_556 6_556 120.15(18)
C54 C53 C52 6_556 . 120.75(19)
C55 C53 C52 6_556 . 119.1(2)
C59 C54 C53 . 6 120.03(18)
C59 C54 H33 . . 119.7(18)
C53 C54 H33 6 . 120.2(18)
C57 C55 C53 . 6 119.55(19)
C57 C55 H16 . . 119.2(17)
C53 C55 H16 6 . 121.2(17)
O10 C56 O13 . . 123.60(18)
O10 C56 C57 . . 117.82(18)
O13 C56 C57 . . 118.55(18)
C58 C57 C55 . . 120.00(17)
C58 C57 C56 . . 117.63(17)
C55 C57 C56 . . 122.27(18)
C57 C58 C59 . . 120.78(18)
C57 C58 H18 . . 118.6(15)
C59 C58 H18 . . 120.6(15)
C54 C59 C58 . . 119.43(19)
C54 C59 C67 . 7_556 122.08(17)
C58 C59 C67 . 7_556 118.49(18)
N3 C60 C73 . . 122.6(3)
N3 C60 C61 . . 117.5(2)
C73 C60 C61 . . 119.9(3)
N4 C61 C62 . . 122.8(3)
N4 C61 C60 . . 117.2(2)
C62 C61 C60 . . 119.9(3)
C63 C62 C61 . . 116.5(3)
C63 C62 C75 . . 125.2(4)
C61 C62 C75 . . 118.3(4)
C64 C63 C62 . . 120.8(3)
C64 C63 H31 . . 121(3)
C62 C63 H31 . . 118(3)
C63 C64 C65 . . 119.2(3)
C63 C64 H37 . . 124(2)
C65 C64 H37 . . 117(2)
N4 C65 C64 . . 122.1(3)
N4 C65 H10 . . 113.4(19)
C64 C65 H10 . . 124.5(19)
N3 C66 C71 . . 123.2(3)
N3 C66 H13 . . 115.8(18)
C71 C66 H13 . . 120.9(18)
O16 C67 O15 . . 126.44(19)
O16 C67 C59 . 7_556 115.53(18)
O15 C67 C59 . 7_556 118.02(18)
N8 C68 C69 . . 122.9(2)
N8 C68 H26 . . 117.0(15)
C69 C68 H26 . . 120.1(15)
C70 C69 C68 . . 119.0(2)
C70 C69 H6 . . 123.1(17)
C68 C69 H6 . . 118.0(17)
C69 C70 C40 . . 120.0(2)
C69 C70 H19 . . 123.7(17)
C40 C70 H19 . . 116.2(17)
C72 C73 C60 . . 116.6(3)
C72 C73 C74 . . 124.7(3)
C60 C73 C74 . . 118.7(4)
C72 C71 C66 . . 118.3(3)
C72 C71 H42 . . 121(2)
C66 C71 H42 . . 120(2)
C71 C72 C73 . . 120.7(3)
C71 C72 H34 . . 119(3)
C73 C72 H34 . . 120(3)
C74 C75 C62 . . 121.6(4)
C74 C75 H36 . . 123(3)
C62 C75 H36 . . 116(3)
C75 C74 C73 . . 121.6(4)
C75 C74 H40 . . 121(3)
C73 C74 H40 . . 118(3)
H101 OW1 H100 . . 97(3)

loop_
_geom_bond_atom_site_label_1
_geom_bond_atom_site_label_2
_geom_bond_site_symmetry_2
_geom_bond_distance
Zn1 O11 . 2.0395(14)
Zn1 O16 . 2.0519(16)
Zn1 O19 . 2.0862(14)
Zn1 N7 . 2.1362(17)
Zn1 N8 . 2.1933(17)
Zn1 O10 . 2.2650(15)
Zn2 O2 . 1.9794(14)
Zn2 O19 . 2.0072(14)
Zn2 O13 . 2.0243(15)
Zn2 O18 . 2.131(2)
Zn2 O17A . 2.168(3)
Zn2 O17B . 2.450(11)
Zn2 C52 . 2.516(2)
Zn3 O3 . 1.9752(15)
Zn3 O9 2_556 2.0186(16)
Zn3 O8 . 2.0353(15)
Zn3 N4 . 2.127(2)
Zn3 N3 . 2.1272(19)
Zn4 O19 . 2.0016(14)
Zn4 O15 . 2.0127(15)
Zn4 O1 . 2.0721(14)
Zn4 N6 . 2.1112(17)
Zn4 N5 . 2.2276(17)
Zn5 O7 . 1.9572(15)
Zn5 O6 8_456 2.0122(15)
Zn5 O5 7_557 2.0597(14)
Zn5 N1 . 2.1234(18)
Zn5 N2 . 2.1706(19)
N1 C14 . 1.334(3)
N1 C10 . 1.361(3)
N2 C19 . 1.324(3)
N2 C15 . 1.366(3)
N3 C66 . 1.329(3)
N3 C60 . 1.345(3)
N4 C65 . 1.331(3)
N4 C61 . 1.357(3)
N5 C26 . 1.329(3)
N5 C22 . 1.359(2)
N6 C31 . 1.325(3)
N6 C27 . 1.362(2)
N7 C38 . 1.323(3)
N7 C34 . 1.355(3)
N8 C68 . 1.325(3)
N8 C39 . 1.358(2)
O1 C7 . 1.258(2)
O2 C7 . 1.260(3)
O3 C8 . 1.281(3)
O4 C8 . 1.231(3)
O5 C9 . 1.266(2)
O5 Zn5 7_557 2.0597(14)
O6 C9 . 1.257(2)
O6 Zn5 8 2.0122(15)
O7 C49 . 1.280(2)
O8 C50 . 1.260(2)
O9 C50 . 1.261(2)
O9 Zn3 2_556 2.0186(16)
O10 C56 . 1.254(3)
O11 C51 . 1.274(2)
O12 C51 . 1.249(2)
O13 C56 . 1.273(3)
O14 C49 . 1.235(3)
O15 C67 . 1.264(2)
O16 C67 . 1.251(3)
O17A O17B . 0.897(14)
O17A C52 . 1.233(4)
O17B C52 . 1.415(10)
O18 C52 . 1.230(3)
O19 H50 . 0.84(3)
C1 C6 . 1.394(3)
C1 C2 . 1.398(3)
C1 C7 . 1.507(3)
C2 C3 . 1.400(3)
C2 H5 . 0.91(3)
C3 C4 . 1.391(3)
C3 C8 8 1.517(3)
C4 C5 . 1.401(3)
C4 H2 . 0.93(3)
C5 C6 . 1.395(2)
C5 C9 . 1.504(3)
C6 H8 . 0.95(3)
C8 C3 8_456 1.517(3)
C10 C11 . 1.409(3)
C10 C15 . 1.438(3)
C11 C12 . 1.407(4)
C11 C18 . 1.441(4)
C12 C13 . 1.362(4)
C12 H24 . 0.93(3)
C13 C14 . 1.401(4)
C13 H9 . 0.97(3)
C14 H4 . 0.96(3)
C15 C16 . 1.409(3)
C16 C21 . 1.410(4)
C16 C17 . 1.436(4)
C17 C18 . 1.342(5)
C17 H27 . 0.94(4)
C18 H23 . 0.93(4)
C19 C20 . 1.408(4)
C19 H11 . 0.97(3)
C20 C21 . 1.364(5)
C20 H38 . 0.96(3)
C21 H32 . 0.92(3)
C22 C23 . 1.415(3)
C22 C27 . 1.434(3)
C23 C24 . 1.403(3)
C23 C30 . 1.439(3)
C24 C25 . 1.371(4)
C24 H30 . 0.96(3)
C25 C26 . 1.405(3)
C25 H21 . 0.97(3)
C26 H25 . 1.01(3)
C27 C28 . 1.413(3)
C28 C33 . 1.411(3)
C28 C29 . 1.442(3)
C29 C30 . 1.341(4)
C29 H41 . 0.91(3)
C30 H14 . 0.98(3)
C31 C32 . 1.409(3)
C31 H20 . 0.92(3)
C32 C33 . 1.378(4)
C32 H28 . 0.94(3)
C33 H39 . 0.96(3)
C34 C35 . 1.414(3)
C34 C39 . 1.439(3)
C35 C36 . 1.410(3)
C35 C42 . 1.436(3)
C36 C37 . 1.371(4)
C36 H17 . 0.94(3)
C37 C38 . 1.402(3)
C37 H29 . 0.99(3)
C38 H7 . 0.96(3)
C39 C40 . 1.415(3)
C40 C70 . 1.405(3)
C40 C41 . 1.441(3)
C41 C42 . 1.351(4)
C41 H22 . 0.92(3)
C42 H15 . 0.93(3)
C43 C44 . 1.391(3)
C43 C48 . 1.397(3)
C43 C49 . 1.511(3)
C44 C45 . 1.396(3)
C44 H3 . 0.95(3)
C45 C46 . 1.394(3)
C45 C50 . 1.507(3)
C46 C47 . 1.391(3)
C46 H1 . 0.96(3)
C47 C48 . 1.393(3)
C47 C51 . 1.503(3)
C48 H12 . 0.93(3)
C52 C53 . 1.500(3)
C53 C54 6_556 1.398(3)
C53 C55 6_556 1.399(3)
C54 C59 . 1.390(3)
C54 C53 6 1.398(3)
C54 H33 . 0.96(3)
C55 C57 . 1.391(3)
C55 C53 6 1.399(3)
C55 H16 . 0.95(3)
C56 C57 . 1.505(3)
C57 C58 . 1.387(3)
C58 C59 . 1.394(3)
C58 H18 . 0.98(3)
C59 C67 7_556 1.505(3)
C60 C73 . 1.417(4)
C60 C61 . 1.435(4)
C61 C62 . 1.409(4)
C62 C63 . 1.405(5)
C62 C75 . 1.441(6)
C63 C64 . 1.354(6)
C63 H31 . 1.00(5)
C64 C65 . 1.409(4)
C64 H37 . 0.99(4)
C65 H10 . 0.96(3)
C66 C71 . 1.397(4)
C66 H13 . 1.00(3)
C67 C59 7_556 1.505(3)
C68 C69 . 1.404(3)
C68 H26 . 1.02(3)
C69 C70 . 1.372(3)
C69 H6 . 0.96(3)
C70 H19 . 0.95(3)
C73 C72 . 1.407(6)
C73 C74 . 1.422(6)
C71 C72 . 1.364(6)
C71 H42 . 1.05(4)
C72 H34 . 0.93(4)
C75 C74 . 1.345(7)
C75 H36 . 0.91(5)
C74 H40 . 0.99(5)
OW1 H101 . 0.91(4)
OW1 H100 . 0.87(4)
OW3 OW4 1_545 1.801(7)
OW4 OW3 1_565 1.801(7)
OW6 OW7 . 1.205(16)
